data_7244114
loop_
_publ_author_name
'Makadia, Jay'
'Madu, Shadrack J.'
'Arroo, Randolph'
'Seaton, Colin C.'
'Li, Mingzhong'

_publ_section_title
;
 Artemisinin--acetylenedicarboxylic acid cocrystal: screening, structure
 determination, and physicochemical property characterisation
;
_journal_issue 5
_journal_name_full CrystEngComm
_journal_page_first 1056
_journal_page_last 1067
_journal_paper_doi 10.1039/D1CE01400E
_journal_volume 24
_journal_year 2022
_chemical_absolute_configuration rm
_chemical_formula_moiety 'C15 H22 O5, 0.5(C4 H2 O4)'
_chemical_formula_sum 'C17 H23 O7'
_chemical_formula_weight 339.35
_chemical_name_common
;
artesiminin hemikis(acetylenedicarboxylic acid)
;
_chemical_name_systematic
'Octahydro-3,6,9-trimethyl-3,12-epoxy-12H-pyrano(4,3-j)-1,2-benzodioxepin-10(3H)-one hemikis(but-2-ynedioic acid)'
_space_group_crystal_system orthorhombic
_space_group_IT_number 18
_space_group_name_Hall 'P 2 2ab'
_space_group_name_H-M_alt 'P 21 21 2'
_atom_sites_solution_hydrogens difmap
_atom_sites_solution_primary dual
_audit_creation_date 2019-10-28
_audit_creation_method
;
Olex2 1.2
(compiled 2018.05.29 svn.r3510 for OlexSys, GUI svn.r5506)
;
_audit_update_record
;
2021-10-12 deposited with the CCDC.	2021-12-23 downloaded from the CCDC.
;
_cell_angle_alpha 90
_cell_angle_beta 90
_cell_angle_gamma 90
_cell_formula_units_Z 4
_cell_length_a 10.5089(4)
_cell_length_b 24.0830(11)
_cell_length_c 6.4952(3)
_cell_measurement_reflns_used 7627
_cell_measurement_temperature 150(2)
_cell_measurement_theta_max 33.39
_cell_measurement_theta_min 2.54
_cell_volume 1643.84(12)
_computing_molecular_graphics 'Olex2 (Dolomanov et al., 2009)'
_computing_publication_material 'Olex2 (Dolomanov et al., 2009)'
_computing_structure_refinement 'ShelXL (Sheldrick, 2015)'
_computing_structure_solution 'ShelXT (Sheldrick, 2015)'
_diffrn_ambient_temperature 149.99
_diffrn_measured_fraction_theta_full 0.985
_diffrn_measured_fraction_theta_max 0.761
_diffrn_measurement_device_type 'Bruker APEX-II CCD'
_diffrn_measurement_method '\f and \w scans'
_diffrn_radiation_type MoK\a
_diffrn_radiation_wavelength 0.71073
_diffrn_reflns_av_R_equivalents 0.0240
_diffrn_reflns_av_unetI/netI 0.0254
_diffrn_reflns_Laue_measured_fraction_full 0.985
_diffrn_reflns_Laue_measured_fraction_max 0.761
_diffrn_reflns_limit_h_max 9
_diffrn_reflns_limit_h_min -14
_diffrn_reflns_limit_k_max 37
_diffrn_reflns_limit_k_min -37
_diffrn_reflns_limit_l_max 10
_diffrn_reflns_limit_l_min -10
_diffrn_reflns_number 17651
_diffrn_reflns_point_group_measured_fraction_full 0.984
_diffrn_reflns_point_group_measured_fraction_max 0.721
_diffrn_reflns_theta_full 25.242
_diffrn_reflns_theta_max 36.253
_diffrn_reflns_theta_min 2.114
_diffrn_standards_number 0
_exptl_absorpt_coefficient_mu 0.106
_exptl_absorpt_correction_type none
_exptl_crystal_colour colourless
_exptl_crystal_colour_primary colourless
_exptl_crystal_density_diffrn 1.371
_exptl_crystal_description block
_exptl_crystal_F_000 724
_exptl_crystal_recrystallization_method 'Re-crystallisation from solvent: Chloroform/Methanol (90%:10%)'
_exptl_crystal_size_max 0.7
_exptl_crystal_size_mid 0.49
_exptl_crystal_size_min 0.2
_refine_diff_density_max 0.333
_refine_diff_density_min -0.172
_refine_diff_density_rms 0.045
_refine_ls_abs_structure_details
;
 Flack x determined using 2017 quotients [(I+)-(I-)]/[(I+)+(I-)]
 (Parsons and Flack (2004), Acta Cryst. A60, s61).
;
_refine_ls_abs_structure_Flack 0.2(2)
_refine_ls_extinction_method none
_refine_ls_goodness_of_fit_ref 1.039
_refine_ls_hydrogen_treatment refall
_refine_ls_matrix_type full
_refine_ls_number_parameters 309
_refine_ls_number_reflns 5737
_refine_ls_number_restraints 0
_refine_ls_restrained_S_all 1.039
_refine_ls_R_factor_all 0.0416
_refine_ls_R_factor_gt 0.0353
_refine_ls_shift/su_max 0.001
_refine_ls_shift/su_mean 0.000
_refine_ls_structure_factor_coef Fsqd
_refine_ls_weighting_details 'w=1/[\s^2^(Fo^2^)+(0.0603P)^2^+0.0505P] where P=(Fo^2^+2Fc^2^)/3'
_refine_ls_weighting_scheme calc
_refine_ls_wR_factor_gt 0.0884
_refine_ls_wR_factor_ref 0.0922
_reflns_Friedel_coverage 0.681
_reflns_Friedel_fraction_full 0.982
_reflns_Friedel_fraction_max 0.669
_reflns_number_gt 5191
_reflns_number_total 5737
_reflns_threshold_expression 'I > 2\s(I)'
_cod_data_source_file d1ce01400e2.cif
_cod_data_source_block ml_art
_cod_depositor_comments 'Adding full bibliography for 7244114.cif.'
_cod_database_code 7244114
_shelxl_version_number 2013-4
_shelx_space_group_comment
;
The symmetry employed for this shelxl refinement is uniquely defined
by the following loop, which should always be used as a source of
symmetry information in preference to the above space-group names.
They are only intended as comments.
;
_shelx_estimated_absorpt_t_max 0.979
_shelx_estimated_absorpt_t_min 0.929
_olex2_refinement_description
;
;
_olex2_submission_special_instructions 'No special instructions were received'

loop_
_space_group_symop_operation_xyz
'x, y, z'
'-x, -y, z'
'-x+1/2, y+1/2, -z'
'x+1/2, -y+1/2, -z'

loop_
_atom_site_label
_atom_site_type_symbol
_atom_site_fract_x
_atom_site_fract_y
_atom_site_fract_z
_atom_site_U_iso_or_equiv
_atom_site_adp_type
_atom_site_occupancy
_atom_site_site_symmetry_order
_atom_site_calc_flag
_atom_site_refinement_flags_posn
_atom_site_refinement_flags_adp
_atom_site_refinement_flags_occupancy
_atom_site_disorder_assembly
_atom_site_disorder_group
O2A O 0.34887(9) 0.37278(4) 0.95831(14) 0.01900(18) Uani 1 1 d . . . . .
O3A O 0.17733(10) 0.31529(3) 0.97836(14) 0.01744(18) Uani 1 1 d . . . . .
O5A O 0.31278(11) 0.28467(4) 0.61430(15) 0.0223(2) Uani 1 1 d . . . . .
O4A O 0.31825(11) 0.25663(4) 0.81556(16) 0.0245(2) Uani 1 1 d . . . . .
O2B O 0.73330(11) 0.48222(5) 0.9702(2) 0.0289(2) Uani 1 1 d . . . . .
O1B O 0.83533(12) 0.40682(4) 0.8517(2) 0.0310(2) Uani 1 1 d . . . . .
O1A O 0.52541(12) 0.41979(5) 0.96369(18) 0.0322(3) Uani 1 1 d . . . . .
C1B C 0.83420(13) 0.45425(5) 0.9090(2) 0.0196(2) Uani 1 1 d . . . . .
C4A C 0.33975(12) 0.37846(5) 0.51803(18) 0.0166(2) Uani 1 1 d . . . . .
C1A C 0.44992(13) 0.39422(6) 0.8597(2) 0.0197(2) Uani 1 1 d . . . . .
C15A C 0.27740(14) 0.43527(5) 0.4839(2) 0.0205(3) Uani 1 1 d . . . . .
C2B C 0.95051(14) 0.48782(5) 0.9142(2) 0.0205(2) Uani 1 1 d . . . . .
C7A C 0.19525(14) 0.25935(5) 0.9032(2) 0.0213(3) Uani 1 1 d . . . . .
C5A C 0.24992(12) 0.33846(5) 0.62988(18) 0.0146(2) Uani 1 1 d . . . . .
C6A C 0.23211(12) 0.35562(5) 0.85407(17) 0.0137(2) Uani 1 1 d . . . . .
C14A C 0.15057(15) 0.42912(6) 0.3711(2) 0.0220(3) Uani 1 1 d . . . . .
C2A C 0.46683(13) 0.38072(6) 0.6339(2) 0.0195(2) Uani 1 1 d . . . . .
C12A C 0.05822(13) 0.38986(5) 0.4803(2) 0.0204(2) Uani 1 1 d . . . . .
C11A C 0.12020(13) 0.33281(5) 0.5220(2) 0.0184(2) Uani 1 1 d . . . . .
C10A C 0.02915(15) 0.29459(6) 0.6417(2) 0.0240(3) Uani 1 1 d . . . . .
C9A C 0.08965(16) 0.24446(6) 0.7486(3) 0.0268(3) Uani 1 1 d . . . . .
C3A C 0.56713(16) 0.41734(8) 0.5321(3) 0.0327(4) Uani 1 1 d . . . . .
C13A C -0.06427(16) 0.38393(8) 0.3545(3) 0.0323(3) Uani 1 1 d . . . . .
C8A C 0.19963(19) 0.22209(6) 1.0912(3) 0.0309(3) Uani 1 1 d . . . . .
H15A H 0.3383(18) 0.4609(8) 0.405(3) 0.027(5) Uiso 1 1 d . . . . .
H14A H 0.169(2) 0.4149(9) 0.231(3) 0.035(5) Uiso 1 1 d . . . . .
H11A H 0.1408(19) 0.3155(8) 0.390(3) 0.024(5) Uiso 1 1 d . . . . .
H14B H 0.110(2) 0.4662(9) 0.360(4) 0.033(5) Uiso 1 1 d . . . . .
H15B H 0.2675(19) 0.4529(8) 0.613(3) 0.026(5) Uiso 1 1 d . . . . .
H4A H 0.3571(19) 0.3626(8) 0.377(3) 0.027(5) Uiso 1 1 d . . . . .
H3AA H 0.651(2) 0.4086(10) 0.589(4) 0.041(6) Uiso 1 1 d . . . . .
H12A H 0.0338(17) 0.4038(7) 0.615(3) 0.015(4) Uiso 1 1 d . . . . .
H2B H 0.665(2) 0.4588(11) 0.965(4) 0.045(6) Uiso 1 1 d . . . . .
H13A H -0.104(2) 0.4214(11) 0.329(4) 0.044(6) Uiso 1 1 d . . . . .
H6A H 0.1768(17) 0.3880(7) 0.865(3) 0.016(4) Uiso 1 1 d . . . . .
H2A H 0.500(2) 0.3435(9) 0.633(3) 0.031(5) Uiso 1 1 d . . . . .
H8AA H 0.209(2) 0.1845(9) 1.050(4) 0.036(6) Uiso 1 1 d . . . . .
H9AA H 0.1266(19) 0.2194(8) 0.648(3) 0.024(5) Uiso 1 1 d . . . . .
H10A H -0.0151(19) 0.3159(9) 0.747(3) 0.029(5) Uiso 1 1 d . . . . .
H13B H -0.130(2) 0.3610(10) 0.427(4) 0.042(6) Uiso 1 1 d . . . . .
H3AB H 0.569(3) 0.4108(11) 0.387(5) 0.052(7) Uiso 1 1 d . . . . .
H3AC H 0.546(2) 0.4561(10) 0.552(4) 0.042(6) Uiso 1 1 d . . . . .
H13C H -0.045(2) 0.3681(11) 0.214(5) 0.054(7) Uiso 1 1 d . . . . .
H8AB H 0.262(2) 0.2326(10) 1.182(4) 0.044(7) Uiso 1 1 d . . . . .
H8AC H 0.121(3) 0.2269(10) 1.166(4) 0.041(6) Uiso 1 1 d . . . . .
H10B H -0.039(2) 0.2788(9) 0.546(3) 0.036(6) Uiso 1 1 d . . . . .
H9AB H 0.021(2) 0.2246(9) 0.823(4) 0.034(5) Uiso 1 1 d . . . . .

loop_
_atom_site_aniso_label
_atom_site_aniso_U_11
_atom_site_aniso_U_22
_atom_site_aniso_U_33
_atom_site_aniso_U_23
_atom_site_aniso_U_13
_atom_site_aniso_U_12
O2A 0.0155(5) 0.0277(4) 0.0138(4) -0.0002(3) -0.0008(3) -0.0066(3)
O3A 0.0194(5) 0.0150(3) 0.0179(4) 0.0006(3) 0.0023(3) -0.0032(3)
O5A 0.0286(6) 0.0174(4) 0.0209(4) -0.0019(3) 0.0040(4) 0.0080(4)
O4A 0.0259(6) 0.0204(4) 0.0273(5) 0.0053(4) 0.0024(4) 0.0067(4)
O2B 0.0157(5) 0.0297(5) 0.0413(6) -0.0057(5) 0.0026(5) -0.0047(4)
O1B 0.0253(6) 0.0235(4) 0.0441(6) -0.0042(4) 0.0002(5) -0.0055(4)
O1A 0.0216(6) 0.0487(6) 0.0264(5) -0.0033(5) -0.0021(4) -0.0150(5)
C1B 0.0164(7) 0.0231(5) 0.0193(5) 0.0031(4) -0.0028(5) -0.0045(5)
C4A 0.0150(6) 0.0214(5) 0.0134(4) 0.0001(4) 0.0008(4) 0.0008(4)
C1A 0.0157(6) 0.0256(6) 0.0177(5) 0.0020(4) 0.0000(4) -0.0023(5)
C15A 0.0216(7) 0.0201(5) 0.0198(5) 0.0030(4) -0.0014(5) -0.0014(4)
C2B 0.0169(7) 0.0218(5) 0.0229(5) 0.0000(4) -0.0007(5) -0.0019(5)
C7A 0.0233(7) 0.0143(5) 0.0262(6) 0.0017(4) 0.0007(5) -0.0003(4)
C5A 0.0158(6) 0.0140(4) 0.0140(4) -0.0030(4) 0.0001(4) 0.0020(4)
C6A 0.0128(6) 0.0152(4) 0.0131(4) -0.0014(4) -0.0004(4) -0.0018(4)
C14A 0.0221(7) 0.0249(6) 0.0189(5) 0.0041(4) -0.0025(5) 0.0037(5)
C2A 0.0145(6) 0.0275(6) 0.0166(5) 0.0027(4) 0.0018(4) 0.0003(5)
C12A 0.0180(7) 0.0250(5) 0.0182(5) -0.0011(4) -0.0040(4) 0.0023(5)
C11A 0.0193(7) 0.0190(5) 0.0170(5) -0.0040(4) -0.0042(4) -0.0013(4)
C10A 0.0220(7) 0.0228(6) 0.0273(6) -0.0012(5) -0.0063(5) -0.0072(5)
C9A 0.0300(9) 0.0174(5) 0.0329(7) -0.0018(5) -0.0039(6) -0.0070(5)
C3A 0.0196(8) 0.0522(10) 0.0262(7) 0.0107(7) 0.0026(6) -0.0097(7)
C13A 0.0225(8) 0.0412(8) 0.0332(7) 0.0028(6) -0.0122(6) 0.0009(6)
C8A 0.0356(10) 0.0217(6) 0.0355(8) 0.0116(6) 0.0002(7) -0.0016(6)

loop_
_atom_type_symbol
_atom_type_description
_atom_type_scat_dispersion_real
_atom_type_scat_dispersion_imag
_atom_type_scat_source
C C 0.0033 0.0016 'International Tables Vol C Tables 4.2.6.8 and 6.1.1.4'
H H 0.0000 0.0000 'International Tables Vol C Tables 4.2.6.8 and 6.1.1.4'
O O 0.0106 0.0060 'International Tables Vol C Tables 4.2.6.8 and 6.1.1.4'

loop_
_geom_angle_atom_site_label_1
_geom_angle_atom_site_label_2
_geom_angle_atom_site_label_3
_geom_angle
_geom_angle_site_symmetry_1
_geom_angle_site_symmetry_3
_geom_angle_publ_flag
C1A O2A C6A 123.47(10) . . ?
C6A O3A C7A 113.69(10) . . ?
C5A O5A O4A 111.33(9) . . ?
C7A O4A O5A 107.49(10) . . ?
C1B O2B H2B 108.0(15) . . ?
O2B C1B C2B 112.47(12) . . ?
O1B C1B O2B 125.97(14) . . ?
O1B C1B C2B 121.55(14) . . ?
C15A C4A C2A 114.29(10) . . ?
C15A C4A H4A 106.6(11) . . ?
C5A C4A C15A 111.49(11) . . ?
C5A C4A C2A 109.03(10) . . ?
C5A C4A H4A 107.7(11) . . ?
C2A C4A H4A 107.5(11) . . ?
O2A C1A C2A 118.20(12) . . ?
O1A C1A O2A 116.57(12) . . ?
O1A C1A C2A 125.00(13) . . ?
C4A C15A H15A 110.0(11) . . ?
C4A C15A H15B 108.6(12) . . ?
C14A C15A C4A 110.83(11) . . ?
C14A C15A H15A 111.2(11) . . ?
C14A C15A H15B 111.9(12) . . ?
H15A C15A H15B 104.1(16) . . ?
C2B C2B C1B 175.74(19) 2_765 . ?
O3A C7A C9A 110.10(11) . . ?
O3A C7A C8A 106.48(11) . . ?
O4A C7A O3A 107.36(10) . . ?
O4A C7A C9A 112.68(12) . . ?
O4A C7A C8A 105.61(12) . . ?
C8A C7A C9A 114.18(12) . . ?
O5A C5A C4A 104.28(10) . . ?
O5A C5A C6A 111.27(9) . . ?
O5A C5A C11A 106.94(9) . . ?
C4A C5A C11A 112.67(10) . . ?
C6A C5A C4A 110.97(9) . . ?
C6A C5A C11A 110.49(10) . . ?
O2A C6A C5A 114.58(10) . . ?
O2A C6A H6A 103.9(11) . . ?
O3A C6A O2A 106.06(9) . . ?
O3A C6A C5A 114.62(9) . . ?
O3A C6A H6A 105.8(10) . . ?
C5A C6A H6A 111.0(11) . . ?
C15A C14A C12A 112.99(11) . . ?
C15A C14A H14A 107.6(12) . . ?
C15A C14A H14B 108.6(12) . . ?
C12A C14A H14A 109.6(13) . . ?
C12A C14A H14B 108.6(13) . . ?
H14A C14A H14B 109.3(19) . . ?
C4A C2A H2A 106.3(13) . . ?
C1A C2A C4A 112.40(11) . . ?
C1A C2A C3A 112.17(12) . . ?
C1A C2A H2A 104.3(12) . . ?
C3A C2A C4A 114.16(11) . . ?
C3A C2A H2A 106.7(12) . . ?
C14A C12A C11A 111.33(11) . . ?
C14A C12A C13A 110.07(12) . . ?
C14A C12A H12A 111.8(10) . . ?
C11A C12A H12A 105.1(10) . . ?
C13A C12A C11A 111.40(12) . . ?
C13A C12A H12A 106.9(11) . . ?
C5A C11A C12A 112.00(10) . . ?
C5A C11A H11A 103.9(12) . . ?
C12A C11A H11A 108.6(11) . . ?
C10A C11A C5A 111.92(11) . . ?
C10A C11A C12A 111.01(12) . . ?
C10A C11A H11A 109.1(11) . . ?
C11A C10A H10A 109.6(12) . . ?
C11A C10A H10B 110.5(12) . . ?
C9A C10A C11A 116.28(13) . . ?
C9A C10A H10A 107.2(12) . . ?
C9A C10A H10B 105.9(12) . . ?
H10A C10A H10B 106.8(17) . . ?
C7A C9A H9AA 107.1(12) . . ?
C7A C9A H9AB 108.6(13) . . ?
C10A C9A C7A 114.30(11) . . ?
C10A C9A H9AA 110.7(12) . . ?
C10A C9A H9AB 107.4(13) . . ?
H9AA C9A H9AB 108.5(18) . . ?
C2A C3A H3AA 109.5(14) . . ?
C2A C3A H3AB 110.3(16) . . ?
C2A C3A H3AC 110.3(15) . . ?
H3AA C3A H3AB 109(2) . . ?
H3AA C3A H3AC 111(2) . . ?
H3AB C3A H3AC 107(2) . . ?
C12A C13A H13A 110.8(15) . . ?
C12A C13A H13B 112.4(13) . . ?
C12A C13A H13C 110.5(15) . . ?
H13A C13A H13B 106.2(19) . . ?
H13A C13A H13C 106(2) . . ?
H13B C13A H13C 111(2) . . ?
C7A C8A H8AA 109.7(14) . . ?
C7A C8A H8AB 112.2(15) . . ?
C7A C8A H8AC 108.2(15) . . ?
H8AA C8A H8AB 111.5(19) . . ?
H8AA C8A H8AC 110(2) . . ?
H8AB C8A H8AC 105(2) . . ?

loop_
_geom_bond_atom_site_label_1
_geom_bond_atom_site_label_2
_geom_bond_distance
_geom_bond_site_symmetry_2
_geom_bond_publ_flag
O2A C1A 1.3435(16) . ?
O2A C6A 1.4611(15) . ?
O3A C7A 1.4453(15) . ?
O3A C6A 1.3880(14) . ?
O5A O4A 1.4725(14) . ?
O5A C5A 1.4575(14) . ?
O4A C7A 1.4140(19) . ?
O2B C1B 1.3178(18) . ?
O2B H2B 0.92(2) . ?
O1B C1B 1.2014(17) . ?
O1A C1A 1.2104(17) . ?
C1B C2B 1.4658(19) . ?
C4A C15A 1.5329(18) . ?
C4A C5A 1.5320(17) . ?
C4A C2A 1.5339(19) . ?
C4A H4A 1.01(2) . ?
C1A C2A 1.5123(19) . ?
C15A C14A 1.528(2) . ?
C15A H15A 1.03(2) . ?
C15A H15B 0.95(2) . ?
C2B C2B 1.194(3) 2_765 ?
C7A C9A 1.539(2) . ?
C7A C8A 1.516(2) . ?
C5A C6A 1.5252(16) . ?
C5A C11A 1.5390(18) . ?
C6A H6A 0.976(17) . ?
C14A C12A 1.530(2) . ?
C14A H14A 0.99(2) . ?
C14A H14B 0.99(2) . ?
C2A C3A 1.525(2) . ?
C2A H2A 0.96(2) . ?
C12A C11A 1.5443(18) . ?
C12A C13A 1.532(2) . ?
C12A H12A 0.973(18) . ?
C11A C10A 1.539(2) . ?
C11A H11A 0.98(2) . ?
C10A C9A 1.531(2) . ?
C10A H10A 0.97(2) . ?
C10A H10B 1.02(2) . ?
C9A H9AA 0.97(2) . ?
C9A H9AB 0.99(2) . ?
C3A H3AA 0.98(3) . ?
C3A H3AB 0.96(3) . ?
C3A H3AC 0.97(2) . ?
C13A H13A 1.01(3) . ?
C13A H13B 1.01(2) . ?
C13A H13C 1.01(3) . ?
C8A H8AA 0.95(2) . ?
C8A H8AB 0.92(3) . ?
C8A H8AC 0.96(3) . ?

loop_
_geom_hbond_atom_site_label_D
_geom_hbond_atom_site_label_H
_geom_hbond_atom_site_label_A
_geom_hbond_distance_DH
_geom_hbond_distance_HA
_geom_hbond_distance_DA
_geom_hbond_angle_DHA
_geom_hbond_site_symmetry_A
O2B H2B O1A 0.92(2) 1.74(2) 2.6523(16) 174(2) .
C8A H8AA O1B 0.95(2) 2.65(2) 3.4364(19) 140.9(18) 4_457
